data_7116250
loop_
_publ_author_name
'Zeng, Dai'
'Ren, Min'
'Bao, Song-Song'
'Feng, Jian-Shen'
'Li, Li'
'Zheng, Li-Min'

_publ_section_title
;
 pH-controlled polymorphism in a layered dysprosium phosphonate and its
 impact on the magnetization relaxation.
;
_journal_issue 13
_journal_name_full 'Chemical communications (Cambridge, England)'
_journal_page_first 2649
_journal_page_last 2652
_journal_paper_doi 10.1039/c4cc09341k
_journal_volume 51
_journal_year 2015
_chemical_formula_moiety 'C9 H11 N O9 P S Y'
_chemical_formula_sum 'C9 H11 N O9 P S Y'
_chemical_formula_weight 429.13
_chemical_name_systematic
;
 ?
;
_space_group_crystal_system triclinic
_space_group_IT_number 2
_space_group_name_Hall '-P 1'
_space_group_name_H-M_alt 'P -1'
_symmetry_space_group_name_Hall '-P 1'
_symmetry_space_group_name_H-M 'P -1'
_atom_sites_solution_hydrogens mixed
_audit_creation_method SHELXL-2013
_cell_angle_alpha 90.423(6)
_cell_angle_beta 93.298(7)
_cell_angle_gamma 102.310(6)
_cell_formula_units_Z 2
_cell_length_a 6.778(3)
_cell_length_b 7.572(3)
_cell_length_c 13.356(5)
_cell_measurement_reflns_used 747
_cell_measurement_temperature 296(2)
_cell_measurement_theta_max 25.344
_cell_measurement_theta_min 2.754
_cell_volume 668.5(5)
_computing_cell_refinement SMART
_computing_data_collection 'SMART (Bruker, 2000)'
_computing_data_reduction 'SAINT (Bruker, 2000)'
_computing_molecular_graphics SHELXTL
_computing_publication_material SHELXTL
_computing_structure_refinement 'SHELXL-2013 (Sheldrick, 2013)'
_computing_structure_solution 'SHELXTL (Bruker, 2000)'
_diffrn_ambient_temperature 296(2)
_diffrn_measured_fraction_theta_full 0.993
_diffrn_measured_fraction_theta_max 0.983
_diffrn_measurement_device_type 'Bruker APEX II'
_diffrn_radiation_type MoK\a
_diffrn_radiation_wavelength 0.71073
_diffrn_reflns_av_R_equivalents 0.0483
_diffrn_reflns_av_unetI/netI 0.0989
_diffrn_reflns_Laue_measured_fraction_full 0.993
_diffrn_reflns_Laue_measured_fraction_max 0.983
_diffrn_reflns_limit_h_max 9
_diffrn_reflns_limit_h_min -7
_diffrn_reflns_limit_k_max 10
_diffrn_reflns_limit_k_min -9
_diffrn_reflns_limit_l_max 17
_diffrn_reflns_limit_l_min -16
_diffrn_reflns_number 4878
_diffrn_reflns_point_group_measured_fraction_full 0.993
_diffrn_reflns_point_group_measured_fraction_max 0.983
_diffrn_reflns_theta_full 25.242
_diffrn_reflns_theta_max 28.464
_diffrn_reflns_theta_min 1.527
_exptl_absorpt_coefficient_mu 4.687
_exptl_absorpt_correction_T_max 0.799
_exptl_absorpt_correction_T_min 0.755
_exptl_absorpt_correction_type multi-scan
_exptl_absorpt_process_details 'SADABS(Bruker, 2000)'
_exptl_crystal_colour colorless
_exptl_crystal_density_diffrn 2.132
_exptl_crystal_description sheet-like
_exptl_crystal_F_000 428
_exptl_crystal_size_max 0.100
_exptl_crystal_size_mid 0.050
_exptl_crystal_size_min 0.050
_refine_diff_density_max 1.762
_refine_diff_density_min -1.062
_refine_diff_density_rms 0.203
_refine_ls_extinction_method none
_refine_ls_goodness_of_fit_ref 1.007
_refine_ls_hydrogen_treatment constr
_refine_ls_matrix_type full
_refine_ls_number_parameters 199
_refine_ls_number_reflns 3311
_refine_ls_number_restraints 0
_refine_ls_restrained_S_all 1.007
_refine_ls_R_factor_all 0.0885
_refine_ls_R_factor_gt 0.0601
_refine_ls_shift/su_max 0.000
_refine_ls_shift/su_mean 0.000
_refine_ls_structure_factor_coef Fsqd
_refine_ls_weighting_details 'w=1/[\s^2^(Fo^2^)+(0.0785P)^2^] where P=(Fo^2^+2Fc^2^)/3'
_refine_ls_weighting_scheme calc
_refine_ls_wR_factor_gt 0.1378
_refine_ls_wR_factor_ref 0.1533
_reflns_Friedel_coverage 0.000
_reflns_number_gt 2444
_reflns_number_total 3311
_reflns_threshold_expression 'I > 2\s(I)'
_cod_data_source_file c4cc09341k2.cif
_cod_data_source_block Y
_cod_depositor_comments 'Adding full bibliography for 7116250.cif.'
_cod_original_cell_volume 668.4(4)
_cod_database_code 7116250
_shelx_space_group_comment
;
The symmetry employed for this shelxl refinement is uniquely defined
by the following loop, which should always be used as a source of
symmetry information in preference to the above space-group names.
They are only intended as comments.
;
_shelx_estimated_absorpt_t_min 0.651
_shelx_estimated_absorpt_t_max 0.799
_shelxl_version_number 2013-4

loop_
_space_group_symop_operation_xyz
'x, y, z'
'-x, -y, -z'

loop_
_atom_site_label
_atom_site_type_symbol
_atom_site_fract_x
_atom_site_fract_y
_atom_site_fract_z
_atom_site_U_iso_or_equiv
_atom_site_adp_type
_atom_site_occupancy
_atom_site_site_symmetry_order
_atom_site_calc_flag
_atom_site_refinement_flags_posn
_atom_site_refinement_flags_adp
Y1 Y 0.29334(8) 0.76591(7) 0.45639(4) 0.01372(17) Uani 1 1 d . .
P1 P 0.2451(2) 0.38475(19) 0.61875(11) 0.0136(3) Uani 1 1 d . .
S1 S 0.3967(2) 1.07150(19) 0.30800(10) 0.0166(3) Uani 1 1 d . .
C1 C 0.2334(9) 0.3909(8) 0.7566(4) 0.0185(12) Uani 1 1 d . .
C2 C 0.1858(10) 0.2342(9) 0.8126(5) 0.0252(14) Uani 1 1 d . .
H2 H 0.1541 0.1221 0.7798 0.030 Uiso 1 1 calc R U
C3 C 0.1849(10) 0.2425(9) 0.9135(5) 0.0258(14) Uani 1 1 d . .
H3 H 0.1550 0.1361 0.9493 0.031 Uiso 1 1 calc R U
C4 C 0.2289(10) 0.4116(9) 0.9657(4) 0.0230(13) Uani 1 1 d . .
C5 C 0.2294(11) 0.4319(10) 1.0710(5) 0.0282(15) Uani 1 1 d . .
H5 H 0.2013 0.3301 1.1106 0.034 Uiso 1 1 calc R U
C6 C 0.2707(11) 0.5998(10) 1.1147(5) 0.0340(17) Uani 1 1 d . .
H6 H 0.2709 0.6118 1.1841 0.041 Uiso 1 1 calc R U
C7 C 0.3126(11) 0.7536(10) 1.0567(5) 0.0341(17) Uani 1 1 d . .
H7 H 0.3401 0.8668 1.0883 0.041 Uiso 1 1 calc R U
C8 C 0.3145(11) 0.7429(9) 0.9547(5) 0.0292(15) Uani 1 1 d . .
H8 H 0.3411 0.8469 0.9168 0.035 Uiso 1 1 calc R U
C9 C 0.2746(9) 0.5678(9) 0.9077(5) 0.0208(13) Uani 1 1 d . .
N1 N 0.2761(8) 0.5495(7) 0.8053(4) 0.0183(10) Uani 1 1 d . .
H1A H 0.3062 0.6460 0.7708 0.022 Uiso 1 1 calc R U
O1 O 0.2540(7) 0.5781(5) 0.5889(3) 0.0201(9) Uani 1 1 d . .
O2 O 0.4301(6) 0.3140(6) 0.6001(3) 0.0203(9) Uani 1 1 d . .
O3 O 0.0509(6) 0.2572(5) 0.5839(3) 0.0195(9) Uani 1 1 d . .
O4 O 0.2781(7) 0.8866(6) 0.2882(3) 0.0230(10) Uani 1 1 d . .
O5 O 0.4343(6) 1.0808(5) 0.4204(3) 0.0174(9) Uani 1 1 d . .
O6 O 0.2896(8) 1.2075(6) 0.2732(3) 0.0320(11) Uani 1 1 d . .
O7 O 0.5937(7) 1.0974(6) 0.2610(3) 0.0230(10) Uani 1 1 d . .
O1W O 0.1718(7) 0.4791(6) 0.3717(3) 0.0263(10) Uani 1 1 d . .
H1WA H 0.2213 0.4046 0.3372 0.040 Uiso 1 1 d R U
H1WB H 0.0686 0.4227 0.4016 0.040 Uiso 1 1 d R U
O2W O 0.1397(6) 0.9151(6) 0.5810(3) 0.0223(9) Uani 1 1 d . .
H2WA H 0.1042 0.8404 0.6279 0.033 Uiso 1 1 d R U
H2WB H 0.2263 1.0081 0.6050 0.033 Uiso 1 1 d R U

loop_
_atom_site_aniso_label
_atom_site_aniso_U_11
_atom_site_aniso_U_22
_atom_site_aniso_U_33
_atom_site_aniso_U_23
_atom_site_aniso_U_13
_atom_site_aniso_U_12
Y1 0.0122(3) 0.0134(3) 0.0169(3) 0.0009(2) 0.00275(19) 0.0051(2)
P1 0.0127(7) 0.0142(7) 0.0153(7) 0.0000(6) 0.0022(5) 0.0055(6)
S1 0.0209(8) 0.0158(7) 0.0145(7) 0.0015(5) 0.0012(6) 0.0070(6)
C1 0.013(3) 0.024(3) 0.018(3) 0.002(2) 0.001(2) 0.004(3)
C2 0.032(4) 0.021(3) 0.025(3) -0.001(3) 0.004(3) 0.010(3)
C3 0.032(4) 0.023(3) 0.027(3) 0.006(3) 0.004(3) 0.015(3)
C4 0.024(3) 0.031(3) 0.016(3) -0.001(2) -0.003(2) 0.011(3)
C5 0.035(4) 0.035(4) 0.017(3) 0.007(3) 0.007(3) 0.012(3)
C6 0.036(4) 0.050(5) 0.017(3) -0.009(3) -0.002(3) 0.013(4)
C7 0.036(4) 0.041(4) 0.023(4) -0.011(3) 0.006(3) 0.003(4)
C8 0.036(4) 0.028(4) 0.024(3) 0.002(3) 0.007(3) 0.006(3)
C9 0.017(3) 0.028(3) 0.018(3) -0.003(2) 0.003(2) 0.007(3)
N1 0.021(3) 0.017(2) 0.019(3) 0.003(2) 0.000(2) 0.007(2)
O1 0.027(2) 0.018(2) 0.018(2) 0.0017(17) 0.0022(17) 0.0088(19)
O2 0.010(2) 0.025(2) 0.027(2) -0.0024(18) 0.0015(16) 0.0066(18)
O3 0.018(2) 0.017(2) 0.025(2) -0.0021(17) -0.0006(17) 0.0090(18)
O4 0.025(2) 0.020(2) 0.022(2) -0.0026(18) -0.0019(18) -0.0021(19)
O5 0.019(2) 0.016(2) 0.017(2) -0.0009(16) 0.0023(16) 0.0043(18)
O6 0.047(3) 0.031(3) 0.027(3) 0.005(2) 0.002(2) 0.028(2)
O7 0.026(2) 0.025(2) 0.020(2) 0.0020(18) 0.0092(18) 0.007(2)
O1W 0.025(2) 0.020(2) 0.035(3) -0.0036(19) 0.011(2) 0.006(2)
O2W 0.018(2) 0.021(2) 0.029(2) -0.0088(18) 0.0008(18) 0.0060(19)

loop_
_atom_type_symbol
_atom_type_description
_atom_type_scat_dispersion_real
_atom_type_scat_dispersion_imag
_atom_type_scat_source
C C 0.0033 0.0016 'International Tables Vol C Tables 4.2.6.8 and 6.1.1.4'
O O 0.0106 0.0060 'International Tables Vol C Tables 4.2.6.8 and 6.1.1.4'
P P 0.1023 0.0942 'International Tables Vol C Tables 4.2.6.8 and 6.1.1.4'
S S 0.1246 0.1234 'International Tables Vol C Tables 4.2.6.8 and 6.1.1.4'
N N 0.0061 0.0033 'International Tables Vol C Tables 4.2.6.8 and 6.1.1.4'
H H 0.0000 0.0000 'International Tables Vol C Tables 4.2.6.8 and 6.1.1.4'
Y Y -2.7962 3.5667 'International Tables Vol C Tables 4.2.6.8 and 6.1.1.4'

loop_
_geom_angle_atom_site_label_1
_geom_angle_atom_site_label_2
_geom_angle_atom_site_label_3
_geom_angle
_geom_angle_site_symmetry_1
_geom_angle_site_symmetry_3
O2 Y1 O1 97.24(15) 2_666 .
O2 Y1 O3 141.85(15) 2_666 2_566
O1 Y1 O3 96.20(15) . 2_566
O2 Y1 O1W 74.43(15) 2_666 .
O1 Y1 O1W 79.27(15) . .
O3 Y1 O1W 73.29(15) 2_566 .
O2 Y1 O2W 149.63(15) 2_666 .
O1 Y1 O2W 74.09(15) . .
O3 Y1 O2W 68.52(14) 2_566 .
O1W Y1 O2W 129.95(15) . .
O2 Y1 O5 90.14(15) 2_666 .
O1 Y1 O5 139.64(14) . .
O3 Y1 O5 102.11(14) 2_566 .
O1W Y1 O5 140.44(14) . .
O2W Y1 O5 79.66(14) . .
O2 Y1 O4 81.58(15) 2_666 .
O1 Y1 O4 162.87(14) . .
O3 Y1 O4 75.37(15) 2_566 .
O1W Y1 O4 83.99(15) . .
O2W Y1 O4 115.08(15) . .
O5 Y1 O4 57.47(13) . .
O2 Y1 O5 77.56(14) 2_666 2_676
O1 Y1 O5 77.37(14) . 2_676
O3 Y1 O5 140.38(14) 2_566 2_676
O1W Y1 O5 140.60(15) . 2_676
O2W Y1 O5 72.16(14) . 2_676
O5 Y1 O5 65.57(16) . 2_676
O4 Y1 O5 118.66(13) . 2_676
O2 P1 O3 113.5(2) . .
O2 P1 O1 115.2(2) . .
O3 P1 O1 113.6(2) . .
O2 P1 C1 105.3(3) . .
O3 P1 C1 103.5(3) . .
O1 P1 C1 104.0(3) . .
O6 S1 O4 112.4(3) . .
O6 S1 O7 109.7(3) . .
O4 S1 O7 110.5(3) . .
O6 S1 O5 111.5(3) . .
O4 S1 O5 103.6(2) . .
O7 S1 O5 109.0(2) . .
N1 C1 C2 118.2(5) . .
N1 C1 P1 119.3(4) . .
C2 C1 P1 122.4(5) . .
C3 C2 C1 121.2(6) . .
C3 C2 H2 119.4 . .
C1 C2 H2 119.4 . .
C2 C3 C4 120.7(6) . .
C2 C3 H3 119.6 . .
C4 C3 H3 119.6 . .
C9 C4 C5 118.7(6) . .
C9 C4 C3 117.1(6) . .
C5 C4 C3 124.2(6) . .
C6 C5 C4 120.3(6) . .
C6 C5 H5 119.9 . .
C4 C5 H5 119.9 . .
C5 C6 C7 120.7(6) . .
C5 C6 H6 119.7 . .
C7 C6 H6 119.7 . .
C8 C7 C6 121.8(7) . .
C8 C7 H7 119.1 . .
C6 C7 H7 119.1 . .
C7 C8 C9 118.3(6) . .
C7 C8 H8 120.9 . .
C9 C8 H8 120.9 . .
N1 C9 C4 119.1(6) . .
N1 C9 C8 120.6(6) . .
C4 C9 C8 120.3(6) . .
C1 N1 C9 123.6(5) . .
C1 N1 H1A 118.2 . .
C9 N1 H1A 118.2 . .
P1 O1 Y1 143.0(2) . .
P1 O2 Y1 169.0(3) . 2_666
P1 O3 Y1 144.4(2) . 2_566
S1 O4 Y1 99.7(2) . .
S1 O5 Y1 98.71(19) . .
S1 O5 Y1 136.9(2) . 2_676
Y1 O5 Y1 114.43(16) . 2_676
Y1 O1W H1WA 137.2 . .
Y1 O1W H1WB 107.7 . .
H1WA O1W H1WB 110.4 . .
Y1 O2W H2WA 108.3 . .
Y1 O2W H2WB 109.2 . .
H2WA O2W H2WB 109.8 . .

loop_
_geom_bond_atom_site_label_1
_geom_bond_atom_site_label_2
_geom_bond_distance
_geom_bond_site_symmetry_2
Y1 O2 2.256(4) 2_666
Y1 O1 2.270(4) .
Y1 O3 2.333(4) 2_566
Y1 O1W 2.402(4) .
Y1 O2W 2.409(4) .
Y1 O5 2.435(4) .
Y1 O4 2.436(4) .
Y1 O5 2.484(4) 2_676
P1 O2 1.497(4) .
P1 O3 1.504(4) .
P1 O1 1.510(4) .
P1 C1 1.848(6) .
S1 O6 1.446(5) .
S1 O4 1.472(4) .
S1 O7 1.484(4) .
S1 O5 1.507(4) .
C1 N1 1.330(8) .
C1 C2 1.396(9) .
C2 C3 1.349(9) .
C2 H2 0.9300 .
C3 C4 1.419(9) .
C3 H3 0.9300 .
C4 C9 1.407(9) .
C4 C5 1.414(8) .
C5 C6 1.362(10) .
C5 H5 0.9300 .
C6 C7 1.391(10) .
C6 H6 0.9300 .
C7 C8 1.365(9) .
C7 H7 0.9300 .
C8 C9 1.428(9) .
C8 H8 0.9300 .
C9 N1 1.374(7) .
N1 H1A 0.8600 .
O2 Y1 2.256(4) 2_666
O3 Y1 2.333(4) 2_566
O5 Y1 2.484(4) 2_676
O1W H1WA 0.8584 .
O1W H1WB 0.8594 .
O2W H2WA 0.8569 .
O2W H2WB 0.8612 .

loop_
_geom_hbond_atom_site_label_D
_geom_hbond_atom_site_label_H
_geom_hbond_atom_site_label_A
_geom_hbond_distance_DH
_geom_hbond_distance_HA
_geom_hbond_distance_DA
_geom_hbond_angle_DHA
_geom_hbond_site_symmetry_A
O2W H2WB O2 0.86 2.43 3.234(6) 154.7 1_565
O1W H1WB O1 0.86 2.20 2.905(6) 139.7 2_566
O1W H1WA O6 0.86 1.87 2.716(6) 168.6 1_545
N1 H1A O7 0.86 1.97 2.798(6) 160.0 2_676
N1 H1A O1 0.86 2.47 2.898(6) 111.5 .
N1 H1A S1 0.86 2.86 3.630(5) 150.0 2_676
C8 H8 O7 0.93 2.46 3.176(8) 133.5 2_676

loop_
_geom_torsion_atom_site_label_1
_geom_torsion_atom_site_label_2
_geom_torsion_atom_site_label_3
_geom_torsion_atom_site_label_4
_geom_torsion
_geom_torsion_site_symmetry_4
O2 P1 C1 N1 107.8(5) .
O3 P1 C1 N1 -132.8(5) .
O1 P1 C1 N1 -13.8(5) .
O2 P1 C1 C2 -70.7(6) .
O3 P1 C1 C2 48.7(6) .
O1 P1 C1 C2 167.8(5) .
N1 C1 C2 C3 -0.7(10) .
P1 C1 C2 C3 177.8(5) .
C1 C2 C3 C4 1.1(10) .
C2 C3 C4 C9 -0.5(10) .
C2 C3 C4 C5 179.4(7) .
C9 C4 C5 C6 0.8(10) .
C3 C4 C5 C6 -179.1(7) .
C4 C5 C6 C7 0.1(11) .
C5 C6 C7 C8 -0.1(12) .
C6 C7 C8 C9 -0.8(11) .
C5 C4 C9 N1 179.5(6) .
C3 C4 C9 N1 -0.5(9) .
C5 C4 C9 C8 -1.8(10) .
C3 C4 C9 C8 178.1(6) .
C7 C8 C9 N1 -179.6(6) .
C7 C8 C9 C4 1.8(10) .
C2 C1 N1 C9 -0.4(9) .
P1 C1 N1 C9 -179.0(4) .
C4 C9 N1 C1 1.0(9) .
C8 C9 N1 C1 -177.6(6) .
O2 P1 O1 Y1 59.2(5) .
O3 P1 O1 Y1 -74.2(5) .
C1 P1 O1 Y1 173.9(4) .
O3 P1 O2 Y1 90.2(14) 2_666
O1 P1 O2 Y1 -43.3(15) 2_666
C1 P1 O2 Y1 -157.3(13) 2_666
O2 P1 O3 Y1 -162.8(4) 2_566
O1 P1 O3 Y1 -28.6(5) 2_566
C1 P1 O3 Y1 83.6(5) 2_566
O6 S1 O4 Y1 -126.8(2) .
O7 S1 O4 Y1 110.3(2) .
O5 S1 O4 Y1 -6.3(3) .
O6 S1 O5 Y1 127.4(3) .
O4 S1 O5 Y1 6.3(3) .
O7 S1 O5 Y1 -111.4(2) .
O6 S1 O5 Y1 -91.7(4) 2_676
O4 S1 O5 Y1 147.2(3) 2_676
O7 S1 O5 Y1 29.6(4) 2_676
